data_1554065
loop_
_publ_author_name
'Salzillo, Tommaso'
'Della Valle, Raffaele Guido'
'Venuti, Elisabetta'
'Brillante, Aldo'
'Siegrist, Theo'
'Masino, Matteo'
'Mezzadri, Francesco'
'Girlando, Alberto'

_publ_section_title
;
 Two New Polymorphs of the Organic Semiconductor 9,10-Diphenylanthracene:
 Raman and X-ray Analysis
;
_journal_issue 3
_journal_name_full 'The Journal of Physical Chemistry C'
_journal_page_first 1831
_journal_paper_doi 10.1021/acs.jpcc.5b11115
_journal_volume 120
_journal_year 2016
_chemical_formula_moiety 'C26 H18'
_chemical_formula_sum 'C26 H18'
_chemical_formula_weight 330.43
_chemical_name_systematic 9,10-Diphenylanthracene
_space_group_IT_number 14
_space_group_name_Hall '-P 2yab'
_space_group_name_H-M_alt 'P 1 21/a 1'
_symmetry_cell_setting monoclinic
_symmetry_space_group_name_H-M 'P 1 21/a 1'
_atom_sites_solution_hydrogens geom
_atom_sites_solution_primary direct
_audit_creation_date 06-09-12
_audit_creation_method CRYSTALS_ver_12.84
_cell_angle_alpha 90
_cell_angle_beta 112.307(9)
_cell_angle_gamma 90
_cell_formula_units_Z 4
_cell_length_a 9.4976(10)
_cell_length_b 20.413(2)
_cell_length_c 10.0843(9)
_cell_measurement_reflns_used 0
_cell_measurement_temperature 293
_cell_measurement_theta_max 0
_cell_measurement_theta_min 0
_cell_volume 1808.8(3)
_computing_cell_refinement 'USER DEFINED CELL REFINEMENT'
_computing_data_collection 'USER DEFINED DATA COLLECTION'
_computing_data_reduction 'USER DEFINED DATA REDUCTION'
_computing_molecular_graphics 'CAMERON (Watkin et al., 1996)'
_computing_publication_material 'CRYSTALS (Betteridge et al., 2003)'
_computing_structure_refinement 'CRYSTALS (Betteridge et al., 2003)'
_computing_structure_solution 'USER DEFINED STRUCTURE SOLUTION'
_diffrn_ambient_temperature 293
_diffrn_measured_fraction_theta_full 0.999
_diffrn_measured_fraction_theta_max 0.948
_diffrn_measurement_device_type Unknown
_diffrn_measurement_method \w/2\q
_diffrn_radiation_monochromator graphite
_diffrn_radiation_type 'Mo K\a'
_diffrn_radiation_wavelength 0.71073
_diffrn_reflns_av_R_equivalents 0.050
_diffrn_reflns_limit_h_max 13
_diffrn_reflns_limit_h_min -13
_diffrn_reflns_limit_k_max 29
_diffrn_reflns_limit_k_min -29
_diffrn_reflns_limit_l_max 14
_diffrn_reflns_limit_l_min -14
_diffrn_reflns_number 43684
_diffrn_reflns_theta_full 29.186
_diffrn_reflns_theta_max 30.722
_diffrn_reflns_theta_min 2.958
_diffrn_standards_number 0
_exptl_absorpt_coefficient_mu 0.069
_exptl_absorpt_correction_T_max 1.0000
_exptl_absorpt_correction_T_min 1.0000
_exptl_absorpt_correction_type none
_exptl_crystal_density_diffrn 1.213
_exptl_crystal_F_000 696
_refine_diff_density_max 0.20
_refine_diff_density_min -0.16
_refine_ls_extinction_method None
_refine_ls_goodness_of_fit_ref 0.9513
_refine_ls_hydrogen_treatment constr
_refine_ls_matrix_type full
_refine_ls_number_parameters 235
_refine_ls_number_reflns 2203
_refine_ls_number_restraints 0
_refine_ls_R_factor_all 0.1273
_refine_ls_R_factor_gt 0.0478
_refine_ls_shift/su_max 0.000121
_refine_ls_structure_factor_coef F
_refine_ls_weighting_details
;
 Method, part 1, Chebychev polynomial, (Watkin, 1994, Prince, 1982) 
 [weight] = 1.0/[A~0~*T~0~(x)+A~1~*T~1~(x) ... +A~n-1~]*T~n-1~(x)] 
 where A~i~ are the Chebychev coefficients listed below and x= Fcalc/Fmax 
 Method = Robust Weighting (Prince, 1982) 
 W = [weight] * [1-(deltaF/6*sigmaF)^2^]^2^ 
 A~i~ are: 
 4.37 -0.613 3.65 
;
_refine_ls_weighting_scheme calc
_refine_ls_wR_factor_all 0.0577
_refine_ls_wR_factor_gt 0.0457
_refine_ls_wR_factor_ref 0.0457
_reflns_limit_h_max 12
_reflns_limit_h_min -13
_reflns_limit_k_max 29
_reflns_limit_k_min 0
_reflns_limit_l_max 14
_reflns_limit_l_min 0
_reflns_number_gt 2203
_reflns_number_total 5343
_reflns_threshold_expression I>0.5\s(I)
_oxford_diffrn_Wilson_B_factor 0.00
_oxford_diffrn_Wilson_scale 0.00
_oxford_refine_ls_scale 1.969(4)
_oxford_structure_analysis_title CRYSTALS_cif
_cod_data_source_file jp5b11115_si_002.cif
_cod_data_source_block CRYSTALS_cif
_cod_depositor_comments
;
The following automatic conversions were performed:

data item '_symmetry_cell_setting' value 'Monoclinic' was changed to
'monoclinic' in accordance with the
/home/saulius/struct/COD-crude-data/automatic-downloads/DataCite-retrospective/ACS/depositions/lib/dictionaries/cif_core.dic
dictionary named 'cif_core.dic' version 2.4.2 last updated on
2011-04-26.

Automatic conversion script
Id: cif_fix_values 6909 2019-04-08 15:41:33Z antanas 
;
_cod_original_sg_symbol_H-M 'P 1 21/a 1 '
_cod_database_code 1554065

loop_
_symmetry_equiv_pos_as_xyz
x,y,z
-x,-y,-z
-x+1/2,y+1/2,-z
x+1/2,-y+1/2,z

loop_
_atom_site_label
_atom_site_type_symbol
_atom_site_fract_x
_atom_site_fract_y
_atom_site_fract_z
_atom_site_U_iso_or_equiv
_atom_site_occupancy
_atom_site_adp_type
_atom_site_refinement_flags_posn
C1 C -0.1223(2) -0.11266(9) -0.4015(2) 0.0479 1.0000 Uani .
C2 C -0.1578(2) -0.00560(8) -0.53214(19) 0.0451 1.0000 Uani .
C3 C 0.0975(2) -0.05065(8) -0.42186(19) 0.0459 1.0000 Uani .
C4 C -0.0595(2) -0.05549(8) -0.45414(19) 0.0458 1.0000 Uani .
C5 C -0.1345(3) -0.17448(9) -0.4620(2) 0.0636 1.0000 Uani .
C6 C -0.1125(2) 0.04928(9) -0.0588(2) 0.0521 1.0000 Uani .
C7 C 0.0280(2) 0.05411(9) -0.0743(2) 0.0535 1.0000 Uani .
C8 C 0.0644(3) 0.10851(10) -0.1447(2) 0.0629 1.0000 Uani .
C9 C 0.3531(3) -0.09443(10) -0.3080(2) 0.0623 1.0000 Uani .
C10 C -0.2320(3) -0.15574(11) -0.2399(2) 0.0688 1.0000 Uani .
C11 C -0.1710(2) -0.10429(10) -0.2899(2) 0.0572 1.0000 Uani .
C12 C 0.2020(2) -0.09967(9) -0.3414(2) 0.0564 1.0000 Uani .
C13 C -0.1418(2) -0.00437(9) 0.0149(2) 0.0527 1.0000 Uani .
C14 C -0.3189(2) -0.00903(9) -0.5717(2) 0.0541 1.0000 Uani .
C15 C -0.2295(2) 0.10149(9) -0.1207(2) 0.0564 1.0000 Uani .
C16 C -0.2839(3) -0.01265(11) 0.0298(2) 0.0660 1.0000 Uani .
C17 C -0.2443(3) -0.21656(11) -0.3020(3) 0.0742 1.0000 Uani .
C18 C -0.3146(3) 0.10478(11) -0.2660(2) 0.0676 1.0000 Uani .
C19 C 0.2015(3) 0.11407(11) -0.1546(2) 0.0705 1.0000 Uani .
C20 C -0.4127(2) 0.03906(11) -0.6479(2) 0.0613 1.0000 Uani .
C21 C -0.4212(3) 0.15382(11) -0.3226(3) 0.0782 1.0000 Uani .
C22 C -0.3133(3) -0.06546(11) 0.0966(3) 0.0717 1.0000 Uani .
C23 C -0.4440(3) 0.20032(12) -0.2357(3) 0.0850 1.0000 Uani .
C24 C -0.1956(3) -0.22602(10) -0.4121(3) 0.0744 1.0000 Uani .
C25 C -0.2540(3) 0.14938(12) -0.0355(3) 0.0880 1.0000 Uani .
C26 C -0.3607(4) 0.19797(13) -0.0928(3) 0.1037 1.0000 Uani .
H51 H -0.0996 -0.1811 -0.5398 0.0790 1.0000 Uiso R
H81 H -0.0110 0.1424 -0.1852 0.0800 1.0000 Uiso R
H91 H 0.4212 -0.1286 -0.2538 0.0779 1.0000 Uiso R
H101 H -0.2656 -0.1492 -0.1605 0.0843 1.0000 Uiso R
H111 H -0.1617 -0.0613 -0.2467 0.0719 1.0000 Uiso R
H121 H 0.1619 -0.1379 -0.3111 0.0688 1.0000 Uiso R
H141 H -0.3611 -0.0467 -0.5421 0.0674 1.0000 Uiso R
H161 H -0.3606 0.0202 -0.0083 0.0828 1.0000 Uiso R
H171 H -0.2878 -0.2525 -0.2686 0.0888 1.0000 Uiso R
H181 H -0.2981 0.0722 -0.3282 0.0800 1.0000 Uiso R
H191 H 0.2237 0.1518 -0.2019 0.0872 1.0000 Uiso R
H201 H -0.5211 0.0354 -0.6730 0.0769 1.0000 Uiso R
H211 H -0.4787 0.1555 -0.4243 0.0881 1.0000 Uiso R
H221 H -0.4107 -0.0698 0.1042 0.0910 1.0000 Uiso R
H231 H -0.5184 0.2338 -0.2753 0.1008 1.0000 Uiso R
H241 H -0.2039 -0.2690 -0.4547 0.0888 1.0000 Uiso R
H251 H -0.1947 0.1483 0.0653 0.1060 1.0000 Uiso R
H261 H -0.3767 0.2300 -0.0312 0.1218 1.0000 Uiso R

loop_
_atom_site_aniso_label
_atom_site_aniso_U_11
_atom_site_aniso_U_22
_atom_site_aniso_U_33
_atom_site_aniso_U_23
_atom_site_aniso_U_13
_atom_site_aniso_U_12
C1 0.0517(11) 0.0394(9) 0.0507(11) 0.0044(8) 0.0173(9) 0.0007(8)
C2 0.0504(12) 0.0371(9) 0.0491(10) -0.0021(8) 0.0204(9) -0.0003(8)
C3 0.0536(12) 0.0361(9) 0.0491(10) -0.0002(8) 0.0207(9) 0.0046(8)
C4 0.0554(12) 0.0340(9) 0.0494(11) -0.0007(8) 0.0216(9) -0.0010(8)
C5 0.0846(16) 0.0431(11) 0.0659(13) 0.0015(10) 0.0318(12) 0.0021(11)
C6 0.0615(13) 0.0406(10) 0.0491(11) -0.0040(9) 0.0153(9) 0.0033(9)
C7 0.0648(14) 0.0421(10) 0.0502(11) -0.0040(9) 0.0179(10) -0.0003(10)
C8 0.0738(16) 0.0502(11) 0.0626(13) 0.0074(10) 0.0235(12) 0.0035(11)
C9 0.0586(14) 0.0500(12) 0.0722(14) 0.0089(10) 0.0178(11) 0.0131(10)
C10 0.0818(16) 0.0640(14) 0.0657(14) 0.0067(11) 0.0338(13) -0.0092(12)
C11 0.0677(13) 0.0453(10) 0.0585(12) -0.0009(9) 0.0240(11) -0.0059(10)
C12 0.0627(14) 0.0396(10) 0.0650(13) 0.0065(9) 0.0221(11) 0.0045(10)
C13 0.0617(13) 0.0456(10) 0.0493(11) -0.0039(9) 0.0194(10) 0.0010(9)
C14 0.0579(14) 0.0468(11) 0.0595(12) 0.0003(10) 0.0244(10) -0.0023(9)
C15 0.0628(13) 0.0435(10) 0.0597(13) 0.0011(9) 0.0198(10) 0.0019(10)
C16 0.0665(15) 0.0594(13) 0.0720(14) 0.0036(11) 0.0264(12) 0.0093(11)
C17 0.0884(18) 0.0542(13) 0.0781(16) 0.0128(12) 0.0294(14) -0.0169(12)
C18 0.0732(15) 0.0549(12) 0.0640(14) -0.0041(11) 0.0139(12) 0.0022(11)
C19 0.0815(17) 0.0628(14) 0.0714(15) 0.0115(12) 0.0338(13) -0.0031(12)
C20 0.0517(12) 0.0610(13) 0.0697(13) 0.0000(11) 0.0216(11) 0.0047(10)
C21 0.0758(16) 0.0618(14) 0.0747(16) 0.0090(13) 0.0035(13) 0.0012(12)
C22 0.0685(15) 0.0725(15) 0.0802(15) 0.0064(13) 0.0350(13) 0.0014(12)
C23 0.0881(19) 0.0573(14) 0.101(2) 0.0154(14) 0.0258(17) 0.0193(13)
C24 0.103(2) 0.0382(10) 0.0776(16) -0.0007(11) 0.0291(15) -0.0102(11)
C25 0.122(2) 0.0701(16) 0.0636(15) -0.0001(13) 0.0261(15) 0.0319(16)
C26 0.148(3) 0.0716(17) 0.086(2) -0.0010(15) 0.039(2) 0.0454(18)

loop_
_atom_type_symbol
_atom_type_scat_dispersion_real
_atom_type_scat_dispersion_imag
_atom_type_scat_Cromer_Mann_a1
_atom_type_scat_Cromer_Mann_b1
_atom_type_scat_Cromer_Mann_a2
_atom_type_scat_Cromer_Mann_b2
_atom_type_scat_Cromer_Mann_a3
_atom_type_scat_Cromer_Mann_b3
_atom_type_scat_Cromer_Mann_a4
_atom_type_scat_Cromer_Mann_b4
_atom_type_scat_Cromer_Mann_c
_atom_type_scat_source
C 0.0033 0.0016 2.3100 20.8439 1.0200 10.2075 1.5886 0.5687 0.8650 51.6512 0.2156 'International Tables Vol C 4.2.6.8 and 6.1.1.4'
H 0.0000 0.0000 0.4930 10.5109 0.3229 26.1257 0.1402 3.1424 0.0408 57.7998 0.0030 'International Tables Vol C 4.2.6.8 and 6.1.1.4'

loop_
_geom_angle_atom_site_label_1
_geom_angle_site_symmetry_1
_geom_angle_atom_site_label_2
_geom_angle_atom_site_label_3
_geom_angle
_geom_angle_publ_flag
C4 . C1 C5 122.10(18) yes
C4 . C1 C11 119.66(16) yes
C5 . C1 C11 118.25(18) yes
C3 2_554 C2 C4 119.93(17) yes
C3 2_554 C2 C14 117.71(16) yes
C4 . C2 C14 122.35(17) yes
C2 2_554 C3 C4 120.01(16) yes
C2 2_554 C3 C12 117.90(17) yes
C4 . C3 C12 122.08(17) yes
C1 . C4 C3 120.28(16) yes
C1 . C4 C2 119.63(17) yes
C3 . C4 C2 120.06(16) yes
C1 . C5 C24 120.5(2) yes
C1 . C5 H51 119.0 no
C24 . C5 H51 120.4 no
C7 . C6 C13 119.97(18) yes
C7 . C6 C15 119.41(17) yes
C13 . C6 C15 120.61(19) yes
C13 2_555 C7 C6 120.01(17) yes
C13 2_555 C7 C8 118.1(2) yes
C6 . C7 C8 121.90(19) yes
C7 . C8 C19 121.6(2) yes
C7 . C8 H81 119.1 no
C19 . C8 H81 119.3 no
C20 2_554 C9 C12 120.1(2) yes
C20 2_554 C9 H91 119.7 no
C12 . C9 H91 120.2 no
C11 . C10 C17 119.6(2) yes
C11 . C10 H101 120.5 no
C17 . C10 H101 119.9 no
C10 . C11 C1 121.31(19) yes
C10 . C11 H111 120.2 no
C1 . C11 H111 118.5 no
C3 . C12 C9 122.12(19) yes
C3 . C12 H121 118.3 no
C9 . C12 H121 119.6 no
C7 2_555 C13 C6 120.01(18) yes
C7 2_555 C13 C16 117.74(18) yes
C6 . C13 C16 122.22(19) yes
C2 . C14 C20 121.86(19) yes
C2 . C14 H141 118.7 no
C20 . C14 H141 119.5 no
C6 . C15 C18 121.36(18) yes
C6 . C15 C25 121.35(19) yes
C18 . C15 C25 117.3(2) yes
C13 . C16 C22 122.0(2) yes
C13 . C16 H161 118.8 no
C22 . C16 H161 119.2 no
C10 . C17 C24 120.0(2) yes
C10 . C17 H171 120.1 no
C24 . C17 H171 119.9 no
C15 . C18 C21 121.0(2) yes
C15 . C18 H181 118.8 no
C21 . C18 H181 120.3 no
C22 2_555 C19 C8 120.5(2) yes
C22 2_555 C19 H191 119.6 no
C8 . C19 H191 120.0 no
C9 2_554 C20 C14 120.3(2) yes
C9 2_554 C20 H201 119.7 no
C14 . C20 H201 120.0 no
C18 . C21 C23 120.6(2) yes
C18 . C21 H211 119.8 no
C23 . C21 H211 119.7 no
C19 2_555 C22 C16 120.1(2) yes
C19 2_555 C22 H221 120.0 no
C16 . C22 H221 119.9 no
C21 . C23 C26 119.1(2) yes
C21 . C23 H231 120.1 no
C26 . C23 H231 120.7 no
C5 . C24 C17 120.3(2) yes
C5 . C24 H241 120.3 no
C17 . C24 H241 119.4 no
C15 . C25 C26 121.3(2) yes
C15 . C25 H251 118.3 no
C26 . C25 H251 120.3 no
C25 . C26 C23 120.7(2) yes
C25 . C26 H261 119.6 no
C23 . C26 H261 119.7 no

loop_
_geom_bond_atom_site_label_1
_geom_bond_atom_site_label_2
_geom_bond_site_symmetry_2
_geom_bond_distance
_geom_bond_publ_flag
C1 C4 . 1.497(2) yes
C1 C5 . 1.387(3) yes
C1 C11 . 1.380(3) yes
C2 C3 2_554 1.436(2) yes
C2 C4 . 1.404(2) yes
C2 C14 . 1.428(3) yes
C3 C4 . 1.404(3) yes
C3 C12 . 1.426(3) yes
C5 C24 . 1.384(3) yes
C5 H51 . 0.971 no
C6 C7 . 1.405(3) yes
C6 C13 . 1.410(3) yes
C6 C15 . 1.495(3) yes
C7 C13 2_555 1.438(3) yes
C7 C8 . 1.429(3) yes
C8 C19 . 1.349(3) yes
C8 H81 . 0.967 no
C9 C20 2_554 1.409(3) yes
C9 C12 . 1.348(3) yes
C9 H91 . 0.967 no
C10 C11 . 1.384(3) yes
C10 C17 . 1.376(3) yes
C10 H101 . 0.976 no
C11 H111 . 0.968 no
C12 H121 . 0.968 no
C13 C16 . 1.423(3) yes
C14 C20 . 1.352(3) yes
C14 H141 . 0.966 no
C15 C18 . 1.381(3) yes
C15 C25 . 1.378(3) yes
C16 C22 . 1.355(3) yes
C16 H161 . 0.958 no
C17 C24 . 1.370(3) yes
C17 H171 . 0.963 no
C18 C21 . 1.384(3) yes
C18 H181 . 0.967 no
C19 C22 2_555 1.408(3) yes
C19 H191 . 0.971 no
C20 H201 . 0.965 no
C21 C23 . 1.364(3) yes
C21 H211 . 0.962 no
C22 H221 . 0.961 no
C23 C26 . 1.356(4) yes
C23 H231 . 0.954 no
C24 H241 . 0.967 no
C25 C26 . 1.378(3) yes
C25 H251 . 0.957 no
C26 H261 . 0.953 no
